data_7226295
loop_
_publ_author_name
'Nemec, Vinko'
'Cin\<ci\'c, Dominik'

_publ_section_title
;
 Uncommon halogen bond motifs in cocrystals of aromatic amines and
 1,4-diiodotetrafluorobenzene
;
_journal_issue 39
_journal_name_full CrystEngComm
_journal_page_first 7425
_journal_paper_doi 10.1039/C6CE01703G
_journal_volume 18
_journal_year 2016
_chemical_formula_moiety 'C6 F4 I2, 2(C6 H8 N2 O)'
_chemical_formula_sum 'C18 H16 F4 I2 N4 O2'
_chemical_formula_weight 650.15
_space_group_crystal_system monoclinic
_space_group_IT_number 14
_space_group_name_Hall '-P 2yn'
_space_group_name_H-M_alt 'P 1 21/n 1'
_symmetry_space_group_name_Hall '-P 2yn'
_symmetry_space_group_name_H-M 'P 1 21/n 1'
_atom_sites_solution_hydrogens mixed
_audit_creation_method SHELXL-2014/7
_audit_update_record
;
2016-07-18 deposited with the CCDC.
2016-08-17 downloaded from the CCDC.
;
_cell_angle_alpha 90
_cell_angle_beta 93.507(5)
_cell_angle_gamma 90
_cell_formula_units_Z 2
_cell_length_a 6.0259(3)
_cell_length_b 8.6495(4)
_cell_length_c 20.3527(13)
_cell_measurement_reflns_used 2077
_cell_measurement_temperature 295
_cell_measurement_theta_max 26.0
_cell_measurement_theta_min 3.8
_cell_volume 1058.82(10)
_computing_structure_refinement 'SHELXL-2014/7 (Sheldrick, 2014)'
_diffrn_ambient_temperature 295
_diffrn_measured_fraction_theta_full 0.995
_diffrn_measured_fraction_theta_max 0.995
_diffrn_measurement_device_type
;
Oxford Diffraction Xcalibur CCD
diffractometer
;
_diffrn_measurement_method 'omega scan'
_diffrn_radiation_type MoK\a
_diffrn_radiation_wavelength 0.71073
_diffrn_reflns_av_R_equivalents 0.0237
_diffrn_reflns_av_unetI/netI 0.0281
_diffrn_reflns_Laue_measured_fraction_full 0.995
_diffrn_reflns_Laue_measured_fraction_max 0.995
_diffrn_reflns_limit_h_max 7
_diffrn_reflns_limit_h_min -7
_diffrn_reflns_limit_k_max 10
_diffrn_reflns_limit_k_min -10
_diffrn_reflns_limit_l_max 25
_diffrn_reflns_limit_l_min -21
_diffrn_reflns_number 6366
_diffrn_reflns_point_group_measured_fraction_full 0.995
_diffrn_reflns_point_group_measured_fraction_max 0.995
_diffrn_reflns_theta_full 25.242
_diffrn_reflns_theta_max 25.993
_diffrn_reflns_theta_min 3.822
_diffrn_source 'fine-focus sealed tube'
_exptl_absorpt_coefficient_mu 3.027
_exptl_absorpt_correction_T_max 0.62
_exptl_absorpt_correction_T_min 0.35
_exptl_absorpt_correction_type analytical
_exptl_absorpt_process_details 'N.W. Alcock (1970). Cryst. Computing, p271'
_exptl_crystal_colour 'dark red'
_exptl_crystal_density_diffrn 2.039
_exptl_crystal_description prism
_exptl_crystal_F_000 620
_exptl_crystal_size_max 0.46
_exptl_crystal_size_mid 0.25
_exptl_crystal_size_min 0.17
_refine_diff_density_max 0.793
_refine_diff_density_min -0.795
_refine_diff_density_rms 0.425
_refine_ls_extinction_coef 0.0169(10)
_refine_ls_extinction_expression Fc^*^=kFc[1+0.001xFc^2^\l^3^/sin(2\q)]^-1/4^
_refine_ls_extinction_method 'SHELXL-2014/7 (Sheldrick 2014'
_refine_ls_goodness_of_fit_ref 0.995
_refine_ls_hydrogen_treatment mixed
_refine_ls_matrix_type full
_refine_ls_number_parameters 143
_refine_ls_number_reflns 2077
_refine_ls_number_restraints 0
_refine_ls_restrained_S_all 0.995
_refine_ls_R_factor_all 0.0489
_refine_ls_R_factor_gt 0.0286
_refine_ls_shift/su_max 0.001
_refine_ls_shift/su_mean 0.000
_refine_ls_structure_factor_coef Fsqd
_refine_ls_weighting_details 'w=1/[\s^2^(Fo^2^)+(0.0531P)^2^] where P=(Fo^2^+2Fc^2^)/3'
_refine_ls_weighting_scheme calc
_refine_ls_wR_factor_gt 0.0666
_refine_ls_wR_factor_ref 0.0916
_reflns_Friedel_coverage 0.000
_reflns_number_gt 1433
_reflns_number_total 2077
_reflns_threshold_expression 'I > 2\s(I)'
_cod_data_source_file c6ce01703g2.cif
_cod_data_source_block 5a2mp2_tfib
_cod_depositor_comments 'Adding full bibliography for 7226290--7226295.cif.'
_cod_database_code 7226295
_shelx_shelxl_version_number 2014/7
_shelx_space_group_comment
;
The symmetry employed for this shelxl refinement is uniquely defined
by the following loop, which should always be used as a source of
symmetry information in preference to the above space-group names.
They are only intended as comments.
;

loop_
_space_group_symop_operation_xyz
'x, y, z'
'-x+1/2, y+1/2, -z+1/2'
'-x, -y, -z'
'x-1/2, -y-1/2, z-1/2'

loop_
_atom_site_label
_atom_site_type_symbol
_atom_site_fract_x
_atom_site_fract_y
_atom_site_fract_z
_atom_site_U_iso_or_equiv
_atom_site_adp_type
_atom_site_occupancy
_atom_site_site_symmetry_order
_atom_site_calc_flag
_atom_site_refinement_flags_posn
_atom_site_refinement_flags_adp
C6 C 0.7291(8) 0.4912(6) 0.4330(3) 0.0664(14) Uani 1 1 d . .
H1C H 0.7209 0.4405 0.4748 0.100 Uiso 1 1 calc R U
H2C H 0.6035 0.5586 0.4257 0.100 Uiso 1 1 calc R U
H3C H 0.7283 0.4152 0.3987 0.100 Uiso 1 1 calc R U
I1 I 0.28097(5) 0.74331(3) 0.11745(2) 0.05904(19) Uani 1 1 d . .
C2 C 1.1709(8) 0.7367(5) 0.3786(2) 0.0515(12) Uani 1 1 d . .
H2 H 1.2737 0.7271 0.4144 0.062 Uiso 1 1 calc R U
N1 N 0.8205(6) 0.6637(5) 0.3274(2) 0.0544(9) Uani 1 1 d . .
C5 C 0.8677(9) 0.7561(5) 0.2759(2) 0.0572(12) Uani 1 1 d . .
H5 H 0.7653 0.7598 0.2398 0.069 Uiso 1 1 calc R U
F2 F 0.1008(4) 0.6366(3) -0.02726(14) 0.0681(8) Uani 1 1 d . .
C1 C 0.9691(7) 0.6599(5) 0.3773(2) 0.0461(10) Uani 1 1 d . .
F1 F 0.7344(4) 0.5506(4) 0.11556(15) 0.0713(9) Uani 1 1 d . .
C8 C 0.4132(7) 0.5996(4) 0.0467(2) 0.0474(11) Uani 1 1 d . .
N2 N 1.0935(8) 0.9397(5) 0.2199(2) 0.0636(12) Uani 1 1 d . .
H1N H 1.187(10) 1.016(6) 0.229(3) 0.095 Uiso 1 1 d . U
H2N H 0.970(9) 0.994(6) 0.208(3) 0.095 Uiso 1 1 d . U
C3 C 1.2153(7) 0.8282(5) 0.3254(2) 0.0534(12) Uani 1 1 d . .
H3 H 1.3511 0.8788 0.3242 0.064 Uiso 1 1 calc R U
C4 C 1.0568(7) 0.8439(5) 0.2739(2) 0.0494(11) Uani 1 1 d . .
O1 O 0.9292(5) 0.5794(4) 0.43306(16) 0.0591(8) Uani 1 1 d . .
C7 C 0.6161(7) 0.5268(5) 0.0583(2) 0.0507(11) Uani 1 1 d . .
C9 C 0.3010(7) 0.5696(5) -0.0125(3) 0.0503(12) Uani 1 1 d . .

loop_
_atom_site_aniso_label
_atom_site_aniso_U_11
_atom_site_aniso_U_22
_atom_site_aniso_U_33
_atom_site_aniso_U_23
_atom_site_aniso_U_13
_atom_site_aniso_U_12
C6 0.066(3) 0.072(3) 0.062(4) 0.010(3) 0.010(3) 0.000(3)
I1 0.0564(3) 0.0484(2) 0.0741(3) 0.01022(15) 0.01863(17) 0.00077(14)
C2 0.049(2) 0.048(2) 0.055(3) -0.008(2) -0.011(2) 0.007(2)
N1 0.051(2) 0.063(2) 0.049(2) -0.001(2) -0.0017(19) -0.002(2)
C5 0.057(3) 0.069(3) 0.045(3) 0.002(2) -0.005(2) 0.001(2)
F2 0.0418(13) 0.0700(17) 0.092(2) 0.0199(16) 0.0019(14) 0.0158(13)
C1 0.054(3) 0.043(2) 0.041(3) -0.006(2) 0.002(2) 0.008(2)
F1 0.0574(16) 0.0785(19) 0.077(2) 0.0079(15) -0.0080(16) 0.0009(14)
C8 0.042(2) 0.042(2) 0.059(3) 0.014(2) 0.007(2) -0.0017(19)
N2 0.073(3) 0.059(2) 0.060(3) 0.003(2) 0.013(2) -0.001(2)
C3 0.047(3) 0.045(2) 0.068(3) -0.011(2) 0.007(2) 0.003(2)
C4 0.053(3) 0.048(2) 0.048(3) -0.004(2) 0.005(2) 0.002(2)
O1 0.064(2) 0.0626(19) 0.050(2) 0.0047(16) -0.0013(16) 0.0008(17)
C7 0.040(2) 0.055(3) 0.057(3) 0.017(2) -0.002(2) -0.006(2)
C9 0.036(2) 0.045(2) 0.070(3) 0.018(2) 0.007(2) 0.0038(19)

loop_
_atom_type_symbol
_atom_type_description
_atom_type_scat_dispersion_real
_atom_type_scat_dispersion_imag
_atom_type_scat_source
C C 0.0033 0.0016 'International Tables Vol C Tables 4.2.6.8 and 6.1.1.4'
H H 0.0000 0.0000 'International Tables Vol C Tables 4.2.6.8 and 6.1.1.4'
N N 0.0061 0.0033 'International Tables Vol C Tables 4.2.6.8 and 6.1.1.4'
O O 0.0106 0.0060 'International Tables Vol C Tables 4.2.6.8 and 6.1.1.4'
F F 0.0171 0.0103 'International Tables Vol C Tables 4.2.6.8 and 6.1.1.4'
I I -0.4742 1.8119 'International Tables Vol C Tables 4.2.6.8 and 6.1.1.4'

loop_
_geom_angle_atom_site_label_1
_geom_angle_atom_site_label_2
_geom_angle_atom_site_label_3
_geom_angle
_geom_angle_site_symmetry_1
_geom_angle_site_symmetry_3
C3 C2 C1 118.1(4) . .
C1 N1 C5 116.5(4) . .
N1 C5 C4 124.1(4) . .
N1 C1 O1 120.6(4) . .
N1 C1 C2 124.0(4) . .
O1 C1 C2 115.3(4) . .
C9 C8 C7 116.5(4) . .
C9 C8 I1 121.9(3) . .
C7 C8 I1 121.5(4) . .
C2 C3 C4 119.6(4) . .
C5 C4 C3 117.4(4) . .
C5 C4 N2 121.4(5) . .
C3 C4 N2 121.2(4) . .
C1 O1 C6 117.7(4) . .
F1 C7 C9 119.2(4) . 3_665
F1 C7 C8 119.6(4) . .
C9 C7 C8 121.2(4) 3_665 .
F2 C9 C7 117.8(4) . 3_665
F2 C9 C8 119.9(4) . .
C7 C9 C8 122.3(4) 3_665 .

loop_
_geom_bond_atom_site_label_1
_geom_bond_atom_site_label_2
_geom_bond_distance
_geom_bond_site_symmetry_2
C6 O1 1.427(6) .
I1 C8 2.096(4) .
C2 C3 1.381(7) .
C2 C1 1.385(6) .
N1 C1 1.313(5) .
N1 C5 1.362(6) .
C5 C4 1.372(6) .
F2 C9 1.356(5) .
C1 O1 1.365(5) .
F1 C7 1.345(5) .
C8 C9 1.370(6) .
C8 C7 1.383(6) .
N2 C4 1.404(6) .
C3 C4 1.381(6) .
C7 C9 1.368(7) 3_665
C9 C7 1.367(7) 3_665
